data_7239573
loop_
_publ_author_name
'Connell, Arthur'
'Holliman, Peter J.'
'Davies, Matthew L.'
'Gwenin, Christopher D.'
'Weiss, Sophie'
'Pitak, Mateusz B.'
'Horton, Peter N.'
'Coles, Simon J.'
'Cooke, Graeme'

_publ_section_title
;
 A study of dye anchoring points in half-squarylium dyes for
 dye-sensitized solar cells
;
_journal_issue 11
_journal_name_full 'J. Mater. Chem. A'
_journal_page_first 4055
_journal_paper_doi 10.1039/C3TA15278B
_journal_volume 2
_journal_year 2014
_chemical_formula_moiety 'C33 H43 N O3'
_chemical_formula_sum 'C33 H43 N O3'
_chemical_formula_weight 501.68
_space_group_IT_number 15
_space_group_name_Hall '-C 2yc'
_space_group_name_H-M_alt 'C 1 2/c 1'
_symmetry_cell_setting monoclinic
_symmetry_space_group_name_Hall '-C 2yc'
_symmetry_space_group_name_H-M 'C 1 2/c 1'
_atom_sites_solution_hydrogens geom
_atom_sites_solution_primary direct
_atom_sites_solution_secondary difmap
_audit_creation_method SHELXL-97
_cell_angle_alpha 90.00
_cell_angle_beta 92.704(2)
_cell_angle_gamma 90.00
_cell_formula_units_Z 8
_cell_length_a 19.2363(14)
_cell_length_b 10.2830(7)
_cell_length_c 29.048(2)
_cell_measurement_temperature 100(2)
_cell_measurement_theta_max 27.5
_cell_measurement_theta_min 2.8
_cell_volume 5739.5(7)
_computing_cell_refinement 'CrystalClear-SM Expert 3.1 b27 (Rigaku, 20112)'
_computing_data_collection 'CrystalClear-SM Expert 3.1 b27 (Rigaku, 20112)'
_computing_data_reduction 'CrystalClear-SM Expert 3.1 b27 (Rigaku, 20112)'
_computing_structure_refinement 'SHELXL-97 (Sheldrick, 2008)'
_computing_structure_solution 'SHELXL-97 (Sheldrick, 2008)'
_diffrn_ambient_temperature 100(2)
_diffrn_detector CCD
_diffrn_detector_area_resol_mean 28.5714
_diffrn_measured_fraction_theta_full 0.996
_diffrn_measured_fraction_theta_max 0.996
_diffrn_measurement_device
;
AFC12 (Right): Kappa 3 circle
;
_diffrn_measurement_device_type
;
Rigaku Saturn724+ (2x2 bin mode)
;
_diffrn_measurement_method 'profile data from \w-scans'
_diffrn_measurement_specimen_support MiTeGen
_diffrn_radiation_monochromator Confocal
_diffrn_radiation_type 'Mo K\a'
_diffrn_radiation_wavelength 0.71075
_diffrn_reflns_av_R_equivalents 0.0461
_diffrn_reflns_av_sigmaI/netI 0.0357
_diffrn_reflns_limit_h_max 21
_diffrn_reflns_limit_h_min -22
_diffrn_reflns_limit_k_max 12
_diffrn_reflns_limit_k_min -8
_diffrn_reflns_limit_l_max 34
_diffrn_reflns_limit_l_min -34
_diffrn_reflns_number 15920
_diffrn_reflns_theta_full 25.02
_diffrn_reflns_theta_max 25.02
_diffrn_reflns_theta_min 3.05
_diffrn_source 'Rotating Anode'
_diffrn_source_current 55.0
_diffrn_source_power 2.5
_diffrn_source_voltage 45.0
_exptl_absorpt_coefficient_mu 0.073
_exptl_absorpt_correction_T_max 0.9971
_exptl_absorpt_correction_T_min 0.9714
_exptl_absorpt_correction_type multi-scan
_exptl_absorpt_process_details 'CrystalClear-SM Expert 3.1 b27 (Rigaku, 20112)'
_exptl_crystal_colour orange
_exptl_crystal_density_diffrn 1.161
_exptl_crystal_density_method 'not measured'
_exptl_crystal_description tablet
_exptl_crystal_F_000 2176
_exptl_crystal_size_max 0.40
_exptl_crystal_size_mid 0.18
_exptl_crystal_size_min 0.04
_refine_diff_density_max 0.194
_refine_diff_density_min -0.182
_refine_diff_density_rms 0.039
_refine_ls_extinction_method none
_refine_ls_goodness_of_fit_ref 1.033
_refine_ls_hydrogen_treatment constr
_refine_ls_matrix_type full
_refine_ls_number_parameters 338
_refine_ls_number_reflns 5046
_refine_ls_number_restraints 0
_refine_ls_restrained_S_all 1.033
_refine_ls_R_factor_all 0.0505
_refine_ls_R_factor_gt 0.0401
_refine_ls_shift/su_max 0.000
_refine_ls_shift/su_mean 0.000
_refine_ls_structure_factor_coef Fsqd
_refine_ls_weighting_details 'calc w=1/[\s^2^(Fo^2^)+(0.0582P)^2^+1.5580P] where P=(Fo^2^+2Fc^2^)/3'
_refine_ls_weighting_scheme calc
_refine_ls_wR_factor_gt 0.1025
_refine_ls_wR_factor_ref 0.1077
_reflns_number_gt 4129
_reflns_number_total 5046
_reflns_threshold_expression >2\s(I)
_cod_data_source_file c3ta15278b.txt
_cod_data_source_block 6b
_cod_depositor_comments
;
The following automatic conversions were performed:

data item '_symmetry_cell_setting' value 'Monoclinic' was changed to
'monoclinic' in accordance with the
/home/saulius/struct/COD-crude-data/automatic-downloads/DataCite-retrospective/RSC/depositions/lib/dictionaries/cif_core.dic
dictionary named 'cif_core.dic' version 2.4.2 last updated on
2011-04-26.

Automatic conversion script
Id: cif_fix_values 6909 2019-04-08 15:41:33Z antanas 
;
_cod_original_sg_symbol_H-M C2/c
_cod_database_code 7239573

loop_
_symmetry_equiv_pos_as_xyz
'x, y, z'
'-x, y, -z+1/2'
'x+1/2, y+1/2, z'
'-x+1/2, y+1/2, -z+1/2'
'-x, -y, -z'
'x, -y, z-1/2'
'-x+1/2, -y+1/2, -z'
'x+1/2, -y+1/2, z-1/2'

loop_
_atom_site_label
_atom_site_type_symbol
_atom_site_fract_x
_atom_site_fract_y
_atom_site_fract_z
_atom_site_U_iso_or_equiv
_atom_site_adp_type
_atom_site_occupancy
_atom_site_symmetry_multiplicity
_atom_site_calc_flag
_atom_site_refinement_flags
C1 C 0.22242(6) -0.00775(13) 0.16605(4) 0.0188(3) Uani 1 1 d .
C1A C 0.26889(7) 0.19525(14) 0.12824(5) 0.0217(3) Uani 1 1 d .
H1A1 H 0.2485 0.2444 0.1016 0.026 Uiso 1 1 calc R
H1A2 H 0.3040 0.1347 0.1166 0.026 Uiso 1 1 calc R
C1S C 0.06607(6) 0.36010(14) 0.14717(4) 0.0214(3) Uani 1 1 d .
C2 C 0.28300(6) -0.08418(13) 0.16471(4) 0.0207(3) Uani 1 1 d .
H2 H 0.3245 -0.0511 0.1527 0.025 Uiso 1 1 calc R
C2A C 0.30449(7) 0.28998(14) 0.16219(5) 0.0244(3) Uani 1 1 d .
H2A1 H 0.3312 0.2400 0.1862 0.029 Uiso 1 1 calc R
H2A2 H 0.2685 0.3405 0.1776 0.029 Uiso 1 1 calc R
C2S C -0.00631(7) 0.35775(14) 0.16500(5) 0.0230(3) Uani 1 1 d .
C3 C 0.27945(7) -0.20829(13) 0.18149(4) 0.0221(3) Uani 1 1 d .
H3 H 0.3196 -0.2620 0.1810 0.026 Uiso 1 1 calc R
C3A C 0.35358(7) 0.38413(14) 0.13911(5) 0.0270(3) Uani 1 1 d .
H3A1 H 0.3872 0.3330 0.1218 0.032 Uiso 1 1 calc R
H3A2 H 0.3803 0.4329 0.1634 0.032 Uiso 1 1 calc R
C3S C -0.01695(7) 0.49587(14) 0.14641(5) 0.0228(3) Uani 1 1 d .
C4 C 0.21801(7) -0.25945(14) 0.19962(4) 0.0214(3) Uani 1 1 d .
C4A C 0.31731(7) 0.48188(14) 0.10613(5) 0.0253(3) Uani 1 1 d .
H4A1 H 0.2976 0.4347 0.0788 0.030 Uiso 1 1 calc R
H4A2 H 0.2782 0.5228 0.1217 0.030 Uiso 1 1 calc R
C4S C 0.05409(6) 0.48589(14) 0.13078(5) 0.0217(3) Uani 1 1 d .
C5 C 0.15738(6) -0.17834(14) 0.20191(4) 0.0206(3) Uani 1 1 d .
C5A C 0.36606(7) 0.58820(14) 0.09024(5) 0.0252(3) Uani 1 1 d .
H5A1 H 0.3905 0.6270 0.1177 0.030 Uiso 1 1 calc R
H5A2 H 0.4017 0.5480 0.0712 0.030 Uiso 1 1 calc R
C5S C 0.07072(7) 0.68873(14) 0.09474(5) 0.0295(3) Uani 1 1 d .
H5S1 H 0.0500 0.7329 0.1211 0.035 Uiso 1 1 calc R
H5S2 H 0.0345 0.6800 0.0695 0.035 Uiso 1 1 calc R
C6 C 0.16157(6) -0.05001(13) 0.18428(4) 0.0192(3) Uani 1 1 d .
C6A C 0.32974(7) 0.69622(14) 0.06246(5) 0.0253(3) Uani 1 1 d .
H6A1 H 0.2906 0.7299 0.0800 0.030 Uiso 1 1 calc R
H6A2 H 0.3100 0.6594 0.0332 0.030 Uiso 1 1 calc R
C6S C 0.13149(8) 0.76525(15) 0.07866(5) 0.0299(3) Uani 1 1 d .
H6S1 H 0.1660 0.7760 0.1043 0.045 Uiso 1 1 calc R
H6S2 H 0.1155 0.8509 0.0678 0.045 Uiso 1 1 calc R
H6S3 H 0.1526 0.7187 0.0534 0.045 Uiso 1 1 calc R
C7 C 0.10840(6) 0.05976(13) 0.18124(4) 0.0198(3) Uani 1 1 d .
C7A C 0.37774(7) 0.80881(14) 0.05155(5) 0.0274(3) Uani 1 1 d .
H7A1 H 0.4046 0.8336 0.0801 0.033 Uiso 1 1 calc R
H7A2 H 0.4114 0.7785 0.0291 0.033 Uiso 1 1 calc R
C8 C 0.14864(6) 0.16626(13) 0.15699(4) 0.0190(3) Uani 1 1 d .
C8A C 0.34088(7) 0.92921(14) 0.03204(5) 0.0269(3) Uani 1 1 d .
H8A1 H 0.3144 0.9053 0.0032 0.032 Uiso 1 1 calc R
H8A2 H 0.3072 0.9601 0.0543 0.032 Uiso 1 1 calc R
C9 C 0.09086(7) 0.10834(15) 0.22964(4) 0.0252(3) Uani 1 1 d .
H9A H 0.0699 0.0374 0.2467 0.038 Uiso 1 1 calc R
H9B H 0.0580 0.1810 0.2266 0.038 Uiso 1 1 calc R
H9C H 0.1336 0.1375 0.2463 0.038 Uiso 1 1 calc R
C9A C 0.39052(8) 1.03936(16) 0.02191(6) 0.0351(4) Uani 1 1 d .
H9A1 H 0.4248 1.0068 0.0003 0.042 Uiso 1 1 calc R
H9A2 H 0.4164 1.0632 0.0509 0.042 Uiso 1 1 calc R
C10 C 0.04223(7) 0.02351(15) 0.15192(5) 0.0245(3) Uani 1 1 d .
H10A H 0.0552 -0.0032 0.1211 0.037 Uiso 1 1 calc R
H10B H 0.0112 0.0990 0.1494 0.037 Uiso 1 1 calc R
H10C H 0.0183 -0.0483 0.1667 0.037 Uiso 1 1 calc R
C10A C 0.35702(8) 1.16155(15) 0.00147(5) 0.0323(4) Uani 1 1 d .
H10D H 0.3348 1.1402 -0.0290 0.039 Uiso 1 1 calc R
H10E H 0.3200 1.1907 0.0216 0.039 Uiso 1 1 calc R
C11 C 0.12877(7) 0.28979(14) 0.14362(5) 0.0217(3) Uani 1 1 d .
H11 H 0.1641 0.3371 0.1292 0.026 Uiso 1 1 calc R
C11A C 0.40786(10) 1.27215(18) -0.00415(7) 0.0507(5) Uani 1 1 d .
H11A H 0.4304 1.2922 0.0264 0.061 Uiso 1 1 calc R
H11B H 0.4447 1.2427 -0.0245 0.061 Uiso 1 1 calc R
C12 C 0.21529(7) -0.38980(14) 0.21548(5) 0.0244(3) Uani 1 1 d .
H12 H 0.2554 -0.4432 0.2140 0.029 Uiso 1 1 calc R
C12A C 0.37608(11) 1.39591(17) -0.02398(6) 0.0474(5) Uani 1 1 d .
H12A H 0.3579 1.3798 -0.0555 0.071 Uiso 1 1 calc R
H12B H 0.4117 1.4640 -0.0242 0.071 Uiso 1 1 calc R
H12C H 0.3381 1.4241 -0.0050 0.071 Uiso 1 1 calc R
C13 C 0.15620(7) -0.44008(15) 0.23282(5) 0.0282(3) Uani 1 1 d .
H13 H 0.1551 -0.5280 0.2428 0.034 Uiso 1 1 calc R
C14 C 0.09706(7) -0.36062(15) 0.23580(5) 0.0301(3) Uani 1 1 d .
H14 H 0.0563 -0.3954 0.2483 0.036 Uiso 1 1 calc R
C15 C 0.09697(7) -0.23433(15) 0.22100(5) 0.0255(3) Uani 1 1 d .
H15 H 0.0562 -0.1830 0.2234 0.031 Uiso 1 1 calc R
N1 N 0.21392(5) 0.12020(11) 0.14938(4) 0.0198(3) Uani 1 1 d .
O1S O -0.04238(5) 0.28234(10) 0.18515(4) 0.0307(3) Uani 1 1 d .
O2S O -0.06415(5) 0.57569(10) 0.14537(4) 0.0307(3) Uani 1 1 d .
O3S O 0.09717(5) 0.56135(10) 0.10860(3) 0.0275(2) Uani 1 1 d .

loop_
_atom_site_aniso_label
_atom_site_aniso_U_11
_atom_site_aniso_U_22
_atom_site_aniso_U_33
_atom_site_aniso_U_23
_atom_site_aniso_U_13
_atom_site_aniso_U_12
C1 0.0145(6) 0.0219(7) 0.0198(6) -0.0017(5) -0.0002(5) 0.0001(5)
C1A 0.0152(6) 0.0238(7) 0.0264(7) 0.0023(6) 0.0056(5) -0.0001(6)
C1S 0.0148(6) 0.0254(8) 0.0237(7) -0.0020(6) -0.0009(5) 0.0000(6)
C2 0.0130(6) 0.0265(8) 0.0228(7) -0.0027(6) 0.0028(5) 0.0004(6)
C2A 0.0177(7) 0.0276(8) 0.0279(7) 0.0022(6) -0.0008(5) -0.0002(6)
C2S 0.0148(6) 0.0296(8) 0.0246(7) -0.0005(6) 0.0003(5) 0.0029(6)
C3 0.0163(6) 0.0253(8) 0.0243(7) -0.0027(6) -0.0006(5) 0.0045(6)
C3A 0.0177(7) 0.0270(8) 0.0359(8) 0.0024(6) -0.0013(6) -0.0038(6)
C3S 0.0160(6) 0.0257(8) 0.0266(7) -0.0020(6) -0.0009(5) 0.0011(6)
C4 0.0199(6) 0.0248(8) 0.0192(6) -0.0021(5) -0.0033(5) 0.0003(6)
C4A 0.0176(6) 0.0268(8) 0.0316(7) 0.0008(6) 0.0005(5) -0.0025(6)
C4S 0.0151(6) 0.0241(7) 0.0257(7) -0.0004(6) 0.0006(5) -0.0001(6)
C5 0.0163(6) 0.0255(8) 0.0197(6) -0.0009(5) -0.0013(5) -0.0017(6)
C5A 0.0187(7) 0.0262(8) 0.0306(7) 0.0004(6) 0.0009(5) -0.0023(6)
C5S 0.0252(7) 0.0229(8) 0.0401(8) 0.0066(6) -0.0014(6) 0.0053(6)
C6 0.0130(6) 0.0249(7) 0.0198(6) -0.0022(5) 0.0002(5) -0.0002(6)
C6A 0.0198(7) 0.0280(8) 0.0282(7) -0.0009(6) 0.0013(5) -0.0027(6)
C6S 0.0336(8) 0.0273(8) 0.0290(8) 0.0011(6) 0.0051(6) 0.0000(7)
C7 0.0127(6) 0.0232(7) 0.0233(7) 0.0003(6) 0.0010(5) 0.0013(5)
C7A 0.0230(7) 0.0284(8) 0.0305(7) 0.0027(6) -0.0023(6) -0.0039(6)
C8 0.0113(6) 0.0250(7) 0.0208(6) -0.0025(5) 0.0002(5) 0.0009(5)
C8A 0.0254(7) 0.0281(8) 0.0271(7) -0.0014(6) 0.0006(6) -0.0008(6)
C9 0.0188(7) 0.0319(8) 0.0249(7) -0.0010(6) 0.0029(5) 0.0057(6)
C9A 0.0319(8) 0.0322(9) 0.0406(9) 0.0076(7) -0.0050(7) -0.0050(7)
C10 0.0147(6) 0.0283(8) 0.0303(7) 0.0018(6) -0.0007(5) -0.0001(6)
C10A 0.0358(8) 0.0305(9) 0.0305(8) 0.0041(7) 0.0016(6) 0.0009(7)
C11 0.0133(6) 0.0246(7) 0.0275(7) 0.0001(6) 0.0024(5) -0.0015(6)
C11A 0.0516(11) 0.0385(10) 0.0604(12) 0.0185(9) -0.0138(9) -0.0095(9)
C12 0.0232(7) 0.0253(8) 0.0243(7) 0.0001(6) -0.0043(5) 0.0009(6)
C12A 0.0719(13) 0.0337(10) 0.0360(9) 0.0067(7) -0.0050(9) -0.0061(9)
C13 0.0301(8) 0.0262(8) 0.0276(7) 0.0055(6) -0.0072(6) -0.0056(6)
C14 0.0219(7) 0.0375(9) 0.0306(8) 0.0079(7) -0.0014(6) -0.0077(7)
C15 0.0165(6) 0.0317(8) 0.0282(7) 0.0033(6) 0.0003(5) -0.0014(6)
N1 0.0123(5) 0.0221(6) 0.0252(6) 0.0002(5) 0.0038(4) 0.0006(5)
O1S 0.0187(5) 0.0348(6) 0.0391(6) 0.0087(5) 0.0072(4) 0.0019(4)
O2S 0.0184(5) 0.0316(6) 0.0424(6) 0.0020(5) 0.0039(4) 0.0085(5)
O3S 0.0188(5) 0.0244(6) 0.0394(6) 0.0064(4) 0.0043(4) 0.0028(4)

loop_
_atom_type_symbol
_atom_type_description
_atom_type_scat_dispersion_real
_atom_type_scat_dispersion_imag
_atom_type_scat_source
C C 0.0033 0.0016 'International Tables Vol C Tables 4.2.6.8 and 6.1.1.4'
H H 0.0000 0.0000 'International Tables Vol C Tables 4.2.6.8 and 6.1.1.4'
N N 0.0061 0.0033 'International Tables Vol C Tables 4.2.6.8 and 6.1.1.4'
O O 0.0106 0.0060 'International Tables Vol C Tables 4.2.6.8 and 6.1.1.4'

loop_
_geom_angle_atom_site_label_1
_geom_angle_atom_site_label_2
_geom_angle_atom_site_label_3
_geom_angle
C6 C1 C2 123.64(13)
C6 C1 N1 109.86(11)
C2 C1 N1 126.50(12)
N1 C1A C2A 112.07(11)
N1 C1A H1A1 109.2
C2A C1A H1A1 109.2
N1 C1A H1A2 109.2
C2A C1A H1A2 109.2
H1A1 C1A H1A2 107.9
C4S C1S C11 125.26(13)
C4S C1S C2S 89.53(11)
C11 C1S C2S 145.19(13)
C3 C2 C1 117.10(12)
C3 C2 H2 121.5
C1 C2 H2 121.5
C1A C2A C3A 112.86(11)
C1A C2A H2A1 109.0
C3A C2A H2A1 109.0
C1A C2A H2A2 109.0
C3A C2A H2A2 109.0
H2A1 C2A H2A2 107.8
O1S C2S C1S 137.40(13)
O1S C2S C3S 134.07(12)
C1S C2S C3S 88.52(11)
C2 C3 C4 122.32(12)
C2 C3 H3 118.8
C4 C3 H3 118.8
C2A C3A C4A 114.63(11)
C2A C3A H3A1 108.6
C4A C3A H3A1 108.6
C2A C3A H3A2 108.6
C4A C3A H3A2 108.6
H3A1 C3A H3A2 107.6
O2S C3S C4S 137.90(14)
O2S C3S C2S 135.94(13)
C4S C3S C2S 86.16(10)
C3 C4 C12 121.02(12)
C3 C4 C5 119.62(12)
C12 C4 C5 119.37(12)
C5A C4A C3A 112.99(11)
C5A C4A H4A1 109.0
C3A C4A H4A1 109.0
C5A C4A H4A2 109.0
C3A C4A H4A2 109.0
H4A1 C4A H4A2 107.8
O3S C4S C1S 127.80(12)
O3S C4S C3S 136.42(13)
C1S C4S C3S 95.78(11)
C6 C5 C15 125.07(12)
C6 C5 C4 117.56(12)
C15 C5 C4 117.36(12)
C6A C5A C4A 114.18(11)
C6A C5A H5A1 108.7
C4A C5A H5A1 108.7
C6A C5A H5A2 108.7
C4A C5A H5A2 108.7
H5A1 C5A H5A2 107.6
O3S C5S C6S 106.89(11)
O3S C5S H5S1 110.3
C6S C5S H5S1 110.3
O3S C5S H5S2 110.3
C6S C5S H5S2 110.3
H5S1 C5S H5S2 108.6
C1 C6 C5 119.72(12)
C1 C6 C7 108.93(12)
C5 C6 C7 131.35(12)
C5A C6A C7A 113.39(11)
C5A C6A H6A1 108.9
C7A C6A H6A1 108.9
C5A C6A H6A2 108.9
C7A C6A H6A2 108.9
H6A1 C6A H6A2 107.7
C5S C6S H6S1 109.5
C5S C6S H6S2 109.5
H6S1 C6S H6S2 109.5
C5S C6S H6S3 109.5
H6S1 C6S H6S3 109.5
H6S2 C6S H6S3 109.5
C6 C7 C8 101.77(10)
C6 C7 C10 112.78(11)
C8 C7 C10 109.90(11)
C6 C7 C9 111.22(10)
C8 C7 C9 108.92(11)
C10 C7 C9 111.75(10)
C8A C7A C6A 114.78(11)
C8A C7A H7A1 108.6
C6A C7A H7A1 108.6
C8A C7A H7A2 108.6
C6A C7A H7A2 108.6
H7A1 C7A H7A2 107.5
N1 C8 C11 121.19(12)
N1 C8 C7 108.30(11)
C11 C8 C7 130.51(11)
C9A C8A C7A 113.10(11)
C9A C8A H8A1 109.0
C7A C8A H8A1 109.0
C9A C8A H8A2 109.0
C7A C8A H8A2 109.0
H8A1 C8A H8A2 107.8
C7 C9 H9A 109.5
C7 C9 H9B 109.5
H9A C9 H9B 109.5
C7 C9 H9C 109.5
H9A C9 H9C 109.5
H9B C9 H9C 109.5
C8A C9A C10A 115.67(12)
C8A C9A H9A1 108.4
C10A C9A H9A1 108.4
C8A C9A H9A2 108.4
C10A C9A H9A2 108.4
H9A1 C9A H9A2 107.4
C7 C10 H10A 109.5
C7 C10 H10B 109.5
H10A C10 H10B 109.5
C7 C10 H10C 109.5
H10A C10 H10C 109.5
H10B C10 H10C 109.5
C11A C10A C9A 113.52(13)
C11A C10A H10D 108.9
C9A C10A H10D 108.9
C11A C10A H10E 108.9
C9A C10A H10E 108.9
H10D C10A H10E 107.7
C8 C11 C1S 132.64(13)
C8 C11 H11 113.7
C1S C11 H11 113.7
C12A C11A C10A 114.92(15)
C12A C11A H11A 108.5
C10A C11A H11A 108.5
C12A C11A H11B 108.5
C10A C11A H11B 108.5
H11A C11A H11B 107.5
C13 C12 C4 121.41(13)
C13 C12 H12 119.3
C4 C12 H12 119.3
C11A C12A H12A 109.5
C11A C12A H12B 109.5
H12A C12A H12B 109.5
C11A C12A H12C 109.5
H12A C12A H12C 109.5
H12B C12A H12C 109.5
C12 C13 C14 119.48(14)
C12 C13 H13 120.3
C14 C13 H13 120.3
C15 C14 C13 121.41(13)
C15 C14 H14 119.3
C13 C14 H14 119.3
C14 C15 C5 120.96(13)
C14 C15 H15 119.5
C5 C15 H15 119.5
C8 N1 C1 111.10(11)
C8 N1 C1A 124.75(11)
C1 N1 C1A 124.12(10)
C4S O3S C5S 116.32(10)

loop_
_geom_bond_atom_site_label_1
_geom_bond_atom_site_label_2
_geom_bond_distance
C1 C6 1.3777(17)
C1 C2 1.4075(18)
C1 N1 1.4088(17)
C1A N1 1.4670(16)
C1A C2A 1.5253(19)
C1A H1A1 0.9900
C1A H1A2 0.9900
C1S C4S 1.394(2)
C1S C11 1.4142(18)
C1S C2S 1.5084(18)
C2 C3 1.3690(19)
C2 H2 0.9500
C2A C3A 1.5292(19)
C2A H2A1 0.9900
C2A H2A2 0.9900
C2S O1S 1.2098(17)
C2S C3S 1.530(2)
C3 C4 1.4176(19)
C3 H3 0.9500
C3A C4A 1.5335(19)
C3A H3A1 0.9900
C3A H3A2 0.9900
C3S O2S 1.2231(16)
C3S C4S 1.4640(18)
C4 C12 1.419(2)
C4 C5 1.4379(18)
C4A C5A 1.5261(19)
C4A H4A1 0.9900
C4A H4A2 0.9900
C4S O3S 1.3244(16)
C5 C6 1.4191(19)
C5 C15 1.4318(18)
C5A C6A 1.523(2)
C5A H5A1 0.9900
C5A H5A2 0.9900
C5S O3S 1.4551(17)
C5S C6S 1.502(2)
C5S H5S1 0.9900
C5S H5S2 0.9900
C6 C7 1.5230(18)
C6A C7A 1.5236(19)
C6A H6A1 0.9900
C6A H6A2 0.9900
C6S H6S1 0.9800
C6S H6S2 0.9800
C6S H6S3 0.9800
C7 C8 1.5318(18)
C7 C10 1.5435(17)
C7 C9 1.5442(18)
C7A C8A 1.523(2)
C7A H7A1 0.9900
C7A H7A2 0.9900
C8 N1 1.3697(16)
C8 C11 1.3772(19)
C8A C9A 1.519(2)
C8A H8A1 0.9900
C8A H8A2 0.9900
C9 H9A 0.9800
C9 H9B 0.9800
C9 H9C 0.9800
C9A C10A 1.520(2)
C9A H9A1 0.9900
C9A H9A2 0.9900
C10 H10A 0.9800
C10 H10B 0.9800
C10 H10C 0.9800
C10A C11A 1.514(2)
C10A H10D 0.9900
C10A H10E 0.9900
C11 H11 0.9500
C11A C12A 1.514(2)
C11A H11A 0.9900
C11A H11B 0.9900
C12 C13 1.366(2)
C12 H12 0.9500
C12A H12A 0.9800
C12A H12B 0.9800
C12A H12C 0.9800
C13 C14 1.407(2)
C13 H13 0.9500
C14 C15 1.368(2)
C14 H14 0.9500
C15 H15 0.9500

loop_
_geom_torsion_atom_site_label_1
_geom_torsion_atom_site_label_2
_geom_torsion_atom_site_label_3
_geom_torsion_atom_site_label_4
_geom_torsion
C6 C1 C2 C3 1.85(19)
N1 C1 C2 C3 -177.86(12)
N1 C1A C2A C3A -170.77(11)
C4S C1S C2S O1S 179.79(17)
C11 C1S C2S O1S -1.7(3)
C4S C1S C2S C3S -0.01(10)
C11 C1S C2S C3S 178.54(19)
C1 C2 C3 C4 -0.07(19)
C1A C2A C3A C4A 67.22(16)
O1S C2S C3S O2S -0.2(3)
C1S C2S C3S O2S 179.65(16)
O1S C2S C3S C4S -179.80(16)
C1S C2S C3S C4S 0.01(10)
C2 C3 C4 C12 178.06(12)
C2 C3 C4 C5 -1.78(19)
C2A C3A C4A C5A 170.15(12)
C11 C1S C4S O3S 1.3(2)
C2S C1S C4S O3S -179.72(13)
C11 C1S C4S C3S -178.98(13)
C2S C1S C4S C3S 0.01(11)
O2S C3S C4S O3S 0.1(3)
C2S C3S C4S O3S 179.68(16)
O2S C3S C4S C1S -179.64(17)
C2S C3S C4S C1S -0.01(10)
C3 C4 C5 C6 1.89(18)
C12 C4 C5 C6 -177.95(11)
C3 C4 C5 C15 -179.30(12)
C12 C4 C5 C15 0.86(18)
C3A C4A C5A C6A -172.58(12)
C2 C1 C6 C5 -1.70(19)
N1 C1 C6 C5 178.06(11)
C2 C1 C6 C7 178.13(11)
N1 C1 C6 C7 -2.12(14)
C15 C5 C6 C1 -178.94(12)
C4 C5 C6 C1 -0.23(18)
C15 C5 C6 C7 1.3(2)
C4 C5 C6 C7 179.99(12)
C4A C5A C6A C7A 173.50(12)
C1 C6 C7 C8 2.00(13)
C5 C6 C7 C8 -178.20(13)
C1 C6 C7 C10 119.69(12)
C5 C6 C7 C10 -60.51(18)
C1 C6 C7 C9 -113.86(12)
C5 C6 C7 C9 65.94(17)
C5A C6A C7A C8A -168.85(12)
C6 C7 C8 N1 -1.21(13)
C10 C7 C8 N1 -120.94(11)
C9 C7 C8 N1 116.32(11)
C6 C7 C8 C11 179.06(13)
C10 C7 C8 C11 59.32(18)
C9 C7 C8 C11 -63.41(17)
C6A C7A C8A C9A 179.66(12)
C7A C8A C9A C10A 178.87(13)
C8A C9A C10A C11A 175.05(14)
N1 C8 C11 C1S 179.96(13)
C7 C8 C11 C1S -0.3(2)
C4S C1S C11 C8 -178.74(14)
C2S C1S C11 C8 3.0(3)
C9A C10A C11A C12A -179.41(15)
C3 C4 C12 C13 -179.72(12)
C5 C4 C12 C13 0.12(19)
C4 C12 C13 C14 -1.1(2)
C12 C13 C14 C15 1.1(2)
C13 C14 C15 C5 0.0(2)
C6 C5 C15 C14 177.80(13)
C4 C5 C15 C14 -0.91(19)
C11 C8 N1 C1 179.79(11)
C7 C8 N1 C1 0.03(14)
C11 C8 N1 C1A 1.90(19)
C7 C8 N1 C1A -177.86(11)
C6 C1 N1 C8 1.34(14)
C2 C1 N1 C8 -178.92(12)
C6 C1 N1 C1A 179.25(11)
C2 C1 N1 C1A -1.0(2)
C2A C1A N1 C8 78.46(15)
C2A C1A N1 C1 -99.17(14)
C1S C4S O3S C5S 179.15(13)
C3S C4S O3S C5S -0.5(2)
C6S C5S O3S C4S 169.57(11)
